data_7713490
loop_
_publ_author_name
'Pascoe, Liam M.'
'Lim, Li Feng'
'Kallmeier, Fabian'
'Cox, Nicholas'
'Brothers, Penelope Jane'
'Hicks, Jamie'

_publ_section_title
;
 One- and two-electron reductions of a bulky BODIPY compound
;
_journal_name_full 'Dalton Transactions'
_journal_paper_doi 10.1039/D3DT02048G
_journal_year 2023
_chemical_formula_moiety 'C84 H98 B2 F2 N4, C6 H14'
_chemical_formula_sum 'C90 H112 B2 F2 N4'
_chemical_formula_weight 1309.45
_space_group_crystal_system monoclinic
_space_group_IT_number 14
_space_group_name_Hall '-P 2ybc'
_space_group_name_H-M_alt 'P 1 21/c 1'
_atom_sites_solution_hydrogens geom
_audit_creation_date 2023-06-29
_audit_creation_method
;
Olex2 1.5
(compiled 2023.03.06 svn.rbb2c1857 for OlexSys, GUI svn.r6748)
;
_audit_update_record
;
2023-06-29 deposited with the CCDC.	2023-07-14 downloaded from the CCDC.
;
_cell_angle_alpha 90
_cell_angle_beta 99.2415(7)
_cell_angle_gamma 90
_cell_formula_units_Z 4
_cell_length_a 10.86146(9)
_cell_length_b 35.6092(3)
_cell_length_c 21.07021(16)
_cell_measurement_reflns_used 11304
_cell_measurement_temperature 150.01(10)
_cell_measurement_theta_max 73.5830
_cell_measurement_theta_min 4.2860
_cell_volume 8043.50(11)
_computing_cell_refinement 'CrysAlisPro 1.171.40.82a (Rigaku OD, 2020)'
_computing_data_collection 'CrysAlisPro 1.171.40.82a (Rigaku OD, 2020)'
_computing_data_reduction 'CrysAlisPro 1.171.40.82a (Rigaku OD, 2020)'
_computing_molecular_graphics 'Olex2 1.5 (Dolomanov et al., 2009)'
_computing_publication_material 'Olex2 1.5 (Dolomanov et al., 2009)'
_computing_structure_refinement 'SHELXL 2019/3 (Sheldrick, 2015)'
_computing_structure_solution 'SHELXT  (Sheldrick, 2015)'
_diffrn_ambient_temperature 150.15
_diffrn_detector_area_resol_mean 8.1297
_diffrn_detector_type EosS2
_diffrn_measured_fraction_theta_full 0.994
_diffrn_measured_fraction_theta_max 0.990
_diffrn_measurement_details
;
List of Runs (angles in degrees, time in seconds):

  # Type    Start    End  Width  t~exp~   \w     \q     \k     \f   Frames
#--------------------------------------------------------------------------
  1  \w    -32.00  47.00   1.00    2.00    --   36.95 -38.00-120.00   79
  2  \w    -18.00  55.00   1.00    2.00    --   36.95 -38.00 120.00   73
  3  \w     30.00 104.00   1.00    2.00    --   36.95  57.00  30.00   74
  4  \w    -21.00  53.00   1.00    2.00    --   36.95 -77.00-120.00   74
  5  \w     61.00 131.00   1.00   30.00    --  111.00 -64.00-180.00   70
  6  \w     95.00 172.00   1.00   30.00    --  111.00  64.00 -60.00   77
  7  \w     46.00  92.00   1.00   30.00    --  111.00 -92.00  90.00   46
  8  \w     44.00  83.00   1.00   30.00    --  111.00 -92.00-180.00   39
  9  \w    114.00 177.00   1.00   30.00    --  111.00  38.00-180.00   63
 10  \w     91.00 175.00   1.00   30.00    --  111.00  64.00-120.00   84
 11  \w     95.00 121.00   1.00   30.00    --  111.00  64.00-150.00   26
 12  \w    129.00 173.00   1.00   30.00    --  111.00  64.00-150.00   44
 13  \w     67.00 146.00   1.00   30.00    --  111.00 178.00  90.00   79
;
_diffrn_measurement_device 'four-circle diffractometer'
_diffrn_measurement_device_type 'SuperNova, Dual, Cu at home/near, EosS2'
_diffrn_measurement_method '\w scans'
_diffrn_radiation_type CuK\a
_diffrn_radiation_wavelength 1.54184
_diffrn_reflns_av_R_equivalents 0.0229
_diffrn_reflns_av_unetI/netI 0.0352
_diffrn_reflns_Laue_measured_fraction_full 0.994
_diffrn_reflns_Laue_measured_fraction_max 0.990
_diffrn_reflns_limit_h_max 13
_diffrn_reflns_limit_h_min -12
_diffrn_reflns_limit_k_max 28
_diffrn_reflns_limit_k_min -43
_diffrn_reflns_limit_l_max 25
_diffrn_reflns_limit_l_min -26
_diffrn_reflns_number 31437
_diffrn_reflns_point_group_measured_fraction_full 0.994
_diffrn_reflns_point_group_measured_fraction_max 0.990
_diffrn_reflns_theta_full 67.684
_diffrn_reflns_theta_max 72.117
_diffrn_reflns_theta_min 4.124
_exptl_absorpt_coefficient_mu 0.494
_exptl_absorpt_correction_T_max 1.00000
_exptl_absorpt_correction_T_min 0.98142
_exptl_absorpt_correction_type multi-scan
_exptl_absorpt_process_details
;
CrysAlisPro 1.171.40.82a (Rigaku Oxford Diffraction, 2020)
Empirical absorption correction using spherical harmonics,
implemented in SCALE3 ABSPACK scaling algorithm.
;
_exptl_crystal_colour colourless
_exptl_crystal_colour_primary colourless
_exptl_crystal_density_diffrn 1.081
_exptl_crystal_description block
_exptl_crystal_F_000 2832
_exptl_crystal_size_max 0.3
_exptl_crystal_size_mid 0.15
_exptl_crystal_size_min 0.15
_refine_diff_density_max 0.485
_refine_diff_density_min -0.514
_refine_diff_density_rms 0.043
_refine_ls_extinction_method none
_refine_ls_goodness_of_fit_ref 1.012
_refine_ls_hydrogen_treatment constr
_refine_ls_matrix_type full
_refine_ls_number_parameters 907
_refine_ls_number_reflns 15693
_refine_ls_number_restraints 36
_refine_ls_restrained_S_all 1.044
_refine_ls_R_factor_all 0.0709
_refine_ls_R_factor_gt 0.0561
_refine_ls_shift/su_max 0.001
_refine_ls_shift/su_mean 0.000
_refine_ls_structure_factor_coef Fsqd
_refine_ls_weighting_details 'w=1/[\s^2^(Fo^2^)+(0.0720P)^2^+3.5334P] where P=(Fo^2^+2Fc^2^)/3'
_refine_ls_weighting_scheme calc
_refine_ls_wR_factor_gt 0.1430
_refine_ls_wR_factor_ref 0.1545
_reflns_Friedel_coverage 0.000
_reflns_number_gt 12694
_reflns_number_total 15693
_reflns_threshold_expression 'I > 2\s(I)'
_cod_data_source_file d3dt02048g2.cif
_cod_data_source_block 3-F
_cod_original_cell_volume 8043.49(11)
_cod_database_code 7713490
_shelx_shelxl_version_number 2019/3
_shelx_space_group_comment
;
The symmetry employed for this shelxl refinement is uniquely defined
by the following loop, which should always be used as a source of
symmetry information in preference to the above space-group names.
They are only intended as comments.
;
_shelx_estimated_absorpt_t_max 0.930
_shelx_estimated_absorpt_t_min 0.866
_olex2_refinement_description
;
1. Fixed Uiso
 At 1.2 times of:
  All C(H) groups, All C(H,H) groups
 At 1.5 times of:
  All C(H,H,H) groups
2. Restrained distances
 C89_$1-C88_$1 = C90_$1-C89_$1 = C90-C90_$1
 1.53 with sigma of 0.008
 C86-C85 = C87-C86 = C87_$2-C87
 1.53 with sigma of 0.008
3. Uiso/Uaniso restraints and constraints
C88 \\sim C89 \\sim C90: within 2A with sigma of 0.005 and sigma for terminal
atoms of 0.01 within 2A
C85 \\sim C86 \\sim C87: within 2A with sigma of 0.005 and sigma for terminal
atoms of 0.01 within 2A
Uanis(C20) \\sim Ueq: with sigma of 0.005 and sigma for terminal atoms of 0.01
4.a Ternary CH refined with riding coordinates:
 C7(H7), C49(H49), C58(H58), C16(H16), C19(H19), C61(H61), C73(H73), C31(H31),
 C70(H70), C28(H28)
4.b Secondary CH2 refined with riding coordinates:
 C90(H90A,H90B), C87(H87A,H87B), C89(H89A,H89B), C86(H86A,H86B)
4.c Aromatic/amide H refined with riding coordinates:
 C50(H50), C2(H2), C8(H8), C3(H3), C80(H80), C38(H38), C44(H44), C56(H56),
 C78(H78), C36(H36), C54(H54), C45(H45), C14(H14), C55(H55), C12(H12), C13(H13),
  C68(H68), C66(H66), C26(H26), C67(H67), C24(H24), C25(H25)
4.d Idealised Me refined as rotating group:
 C82(H82A,H82B,H82C), C42(H42A,H42B,H42C), C40(H40A,H40B,H40C), C84(H84A,H84B,
 H84C), C83(H83A,H83B,H83C), C59(H59A,H59B,H59C), C41(H41A,H41B,H41C), C17(H17A,
 H17B,H17C), C62(H62A,H62B,H62C), C63(H63A,H63B,H63C), C60(H60A,H60B,H60C),
 C18(H18A,H18B,H18C), C71(H71A,H71B,H71C), C74(H74A,H74B,H74C), C32(H32A,H32B,
 H32C), C33(H33A,H33B,H33C), C72(H72A,H72B,H72C), C30(H30A,H30B,H30C), C75(H75A,
 H75B,H75C), C21(H21A,H21B,H21C), C29(H29A,H29B,H29C), C20(H20A,H20B,H20C),
 C85(H85A,H85B,H85C), C88(H88A,H88B,H88C)
;
_olex2_submission_special_instructions 'No special instructions were received'
_oxdiff_exptl_absorpt_empirical_details
;
Empirical correction (ABSPACK) includes:
- Absorption correction using spherical harmonics
- Frame scaling
;

loop_
_space_group_symop_operation_xyz
'x, y, z'
'-x, y+1/2, -z+1/2'
'-x, -y, -z'
'x, -y-1/2, z-1/2'

loop_
_atom_site_label
_atom_site_type_symbol
_atom_site_fract_x
_atom_site_fract_y
_atom_site_fract_z
_atom_site_U_iso_or_equiv
_atom_site_adp_type
_atom_site_occupancy
_atom_site_site_symmetry_order
_atom_site_calc_flag
_atom_site_refinement_flags_posn
_atom_site_refinement_flags_adp
_atom_site_refinement_flags_occupancy
_atom_site_disorder_assembly
_atom_site_disorder_group
F1 F 0.34912(10) 0.66625(3) 0.98230(4) 0.0361(2) Uani 1 1 d . . . . .
F2 F 0.22328(11) 0.65996(3) 0.50829(4) 0.0358(2) Uani 1 1 d . . . . .
N4 N 0.24609(13) 0.63187(4) 0.61317(6) 0.0242(3) Uani 1 1 d . . . . .
N1 N 0.45103(12) 0.60727(4) 0.97095(6) 0.0230(3) Uani 1 1 d . . . . .
N2 N 0.32195(12) 0.63583(4) 0.87911(6) 0.0241(3) Uani 1 1 d . . . . .
N3 N 0.09695(13) 0.60652(4) 0.52511(6) 0.0257(3) Uani 1 1 d . . . . .
C34 C 0.42992(14) 0.54013(4) 0.82967(7) 0.0226(3) Uani 1 1 d . . . . .
C48 C 0.21806(14) 0.60227(4) 0.65373(7) 0.0227(3) Uani 1 1 d . . . . .
C7 C 0.24819(14) 0.60729(4) 0.77797(7) 0.0223(3) Uani 1 1 d . . . . .
H7 H 0.180575 0.588063 0.776061 0.027 Uiso 1 1 calc R U . . .
C52 C 0.04418(16) 0.62157(5) 0.40546(7) 0.0290(3) Uani 1 1 d . . . . .
C47 C 0.12813(14) 0.57712(4) 0.63269(7) 0.0239(3) Uani 1 1 d . . . . .
C5 C 0.41215(14) 0.57539(4) 0.86553(7) 0.0219(3) Uani 1 1 d . . . . .
C51 C 0.34077(15) 0.65504(4) 0.64880(7) 0.0251(3) Uani 1 1 d . . . . .
C49 C 0.30975(14) 0.60447(4) 0.71633(7) 0.0219(3) Uani 1 1 d . . . . .
H49 H 0.366907 0.582288 0.719797 0.026 Uiso 1 1 calc R U . . .
C10 C 0.49965(15) 0.62422(5) 1.08945(7) 0.0270(3) Uani 1 1 d . . . . .
C4 C 0.47351(14) 0.57679(4) 0.93159(7) 0.0235(3) Uani 1 1 d . . . . .
C6 C 0.33665(14) 0.60367(4) 0.84141(7) 0.0217(3) Uani 1 1 d . . . . .
C79 C 0.01112(17) 0.48437(5) 0.73924(8) 0.0346(4) Uani 1 1 d . . . . .
C9 C 0.24062(16) 0.66155(4) 0.84075(8) 0.0274(3) Uani 1 1 d . . . . .
C76 C 0.09064(14) 0.54538(4) 0.67196(7) 0.0235(3) Uani 1 1 d . . . . .
C1 C 0.51075(15) 0.59970(5) 1.03347(7) 0.0264(3) Uani 1 1 d . . . . .
C81 C 0.14783(15) 0.51022(5) 0.66969(7) 0.0263(3) Uani 1 1 d . . . . .
C77 C -0.00860(15) 0.54988(5) 0.70671(8) 0.0303(3) Uani 1 1 d . . . . .
C64 C 0.37380(17) 0.69183(5) 0.62231(7) 0.0311(4) Uani 1 1 d . . . . .
C57 C -0.05329(16) 0.64506(5) 0.37656(8) 0.0311(3) Uani 1 1 d . . . . .
C50 C 0.38171(15) 0.63956(4) 0.70589(7) 0.0255(3) Uani 1 1 d . . . . .
H50 H 0.447991 0.649409 0.736247 0.031 Uiso 1 1 calc R U . . .
C39 C 0.34956(15) 0.50976(4) 0.83356(7) 0.0266(3) Uani 1 1 d . . . . .
C53 C 0.15196(17) 0.61673(5) 0.37731(8) 0.0333(4) Uani 1 1 d . . . . .
C2 C 0.57007(16) 0.56579(5) 1.03226(8) 0.0320(4) Uani 1 1 d . . . . .
H2 H 0.618896 0.553956 1.068165 0.038 Uiso 1 1 calc R U . . .
C8 C 0.19427(15) 0.64589(4) 0.78474(7) 0.0269(3) Uani 1 1 d . . . . .
H8 H 0.134595 0.657537 0.752900 0.032 Uiso 1 1 calc R U . . .
C43 C 0.02974(16) 0.59952(5) 0.46385(8) 0.0300(3) Uani 1 1 d . . . . .
C35 C 0.53056(16) 0.53629(5) 0.79621(8) 0.0289(3) Uani 1 1 d . . . . .
C46 C 0.06464(15) 0.57881(5) 0.56727(8) 0.0273(3) Uani 1 1 d . . . . .
C3 C 0.54693(16) 0.55121(5) 0.96883(8) 0.0302(3) Uani 1 1 d . . . . .
H3 H 0.576706 0.528066 0.954772 0.036 Uiso 1 1 calc R U . . .
C11 C 0.38697(16) 0.62468(5) 1.11451(8) 0.0334(4) Uani 1 1 d . . . . .
C80 C 0.10652(16) 0.48022(5) 0.70312(8) 0.0319(4) Uani 1 1 d . . . . .
H80 H 0.144577 0.456317 0.701154 0.038 Uiso 1 1 calc R U . . .
C15 C 0.60266(17) 0.64522(5) 1.11912(8) 0.0320(3) Uani 1 1 d . . . . .
C22 C 0.22643(19) 0.70058(5) 0.86373(8) 0.0353(4) Uani 1 1 d . . . . .
C38 C 0.37019(18) 0.47633(5) 0.80266(8) 0.0342(4) Uani 1 1 d . . . . .
H38 H 0.315877 0.455678 0.805354 0.041 Uiso 1 1 calc R U . . .
C37 C 0.4675(2) 0.47231(5) 0.76812(8) 0.0382(4) Uani 1 1 d . . . . .
C44 C -0.04264(18) 0.56868(6) 0.46833(9) 0.0386(4) Uani 1 1 d . . . . .
H44 H -0.097764 0.557682 0.433755 0.046 Uiso 1 1 calc R U . . .
C56 C -0.04184(19) 0.66250(5) 0.31846(9) 0.0378(4) Uani 1 1 d . . . . .
H56 H -0.107444 0.678079 0.297999 0.045 Uiso 1 1 calc R U . . .
C78 C -0.04557(16) 0.51917(6) 0.74026(9) 0.0353(4) Uani 1 1 d . . . . .
H78 H -0.111503 0.522217 0.764482 0.042 Uiso 1 1 calc R U . . .
C58 C -0.17074(17) 0.65105(6) 0.40578(9) 0.0382(4) Uani 1 1 d . . . . .
H58 H -0.154469 0.640881 0.450586 0.046 Uiso 1 1 calc R U . . .
C16 C 0.72482(18) 0.64579(6) 1.09286(10) 0.0395(4) Uani 1 1 d . . . . .
H16 H 0.708216 0.635270 1.048296 0.047 Uiso 1 1 calc R U . . .
C36 C 0.54721(18) 0.50245(5) 0.76556(9) 0.0374(4) Uani 1 1 d . . . . .
H36 H 0.614852 0.499975 0.742335 0.045 Uiso 1 1 calc R U . . .
C19 C 0.27629(18) 0.60084(7) 1.08457(9) 0.0450(5) Uani 1 1 d . . . . .
H19 H 0.283122 0.597139 1.038221 0.054 Uiso 1 1 calc R U . . .
C54 C 0.15974(19) 0.63505(6) 0.31936(9) 0.0398(4) Uani 1 1 d . . . . .
H54 H 0.232101 0.632027 0.299832 0.048 Uiso 1 1 calc R U . . .
C45 C -0.02271(17) 0.55556(5) 0.53279(8) 0.0359(4) Uani 1 1 d . . . . .
H45 H -0.062243 0.534661 0.549038 0.043 Uiso 1 1 calc R U . . .
C14 C 0.5917(2) 0.66556(6) 1.17447(9) 0.0411(4) Uani 1 1 d . . . . .
H14 H 0.661386 0.679339 1.195505 0.049 Uiso 1 1 calc R U . . .
C61 C 0.25742(18) 0.59107(6) 0.40666(9) 0.0412(4) Uani 1 1 d . . . . .
H61 H 0.245173 0.585332 0.451688 0.049 Uiso 1 1 calc R U . . .
C55 C 0.0632(2) 0.65750(6) 0.29025(9) 0.0413(4) Uani 1 1 d . . . . .
H55 H 0.069081 0.669555 0.250632 0.050 Uiso 1 1 calc R U . . .
C65 C 0.49237(19) 0.69702(6) 0.60530(9) 0.0394(4) Uani 1 1 d . . . . .
C23 C 0.3280(2) 0.72566(5) 0.86662(9) 0.0438(5) Uani 1 1 d . . . . .
C82 C 0.25276(17) 0.50490(5) 0.63175(9) 0.0354(4) Uani 1 1 d . . . . .
H82A H 0.224484 0.512035 0.586857 0.053 Uiso 1 1 calc R U . . .
H82B H 0.278546 0.478498 0.633755 0.053 Uiso 1 1 calc R U . . .
H82C H 0.323550 0.520708 0.649951 0.053 Uiso 1 1 calc R U . . .
C69 C 0.2852(2) 0.72114(5) 0.61583(9) 0.0387(4) Uani 1 1 d . . . . .
C12 C 0.3802(2) 0.64603(6) 1.16907(9) 0.0424(4) Uani 1 1 d . . . . .
H12 H 0.304266 0.646868 1.185963 0.051 Uiso 1 1 calc R U . . .
C42 C 0.62141(17) 0.56811(6) 0.79361(10) 0.0401(4) Uani 1 1 d . . . . .
H42A H 0.583227 0.587160 0.763085 0.060 Uiso 1 1 calc R U . . .
H42B H 0.697227 0.558455 0.779662 0.060 Uiso 1 1 calc R U . . .
H42C H 0.642769 0.579368 0.836407 0.060 Uiso 1 1 calc R U . . .
C40 C 0.24333(17) 0.51303(5) 0.87111(9) 0.0366(4) Uani 1 1 d . . . . .
H40A H 0.275025 0.522043 0.914618 0.055 Uiso 1 1 calc R U . . .
H40B H 0.204308 0.488377 0.873592 0.055 Uiso 1 1 calc R U . . .
H40C H 0.181457 0.530816 0.849579 0.055 Uiso 1 1 calc R U . . .
C73 C 0.5903(2) 0.66651(6) 0.61244(10) 0.0455(5) Uani 1 1 d . . . . .
H73 H 0.548281 0.642425 0.620791 0.055 Uiso 1 1 calc R U . . .
C84 C -0.07496(18) 0.58693(6) 0.70759(11) 0.0441(4) Uani 1 1 d . . . . .
H84A H -0.024851 0.603950 0.737923 0.066 Uiso 1 1 calc R U . . .
H84B H -0.156328 0.582972 0.720966 0.066 Uiso 1 1 calc R U . . .
H84C H -0.086911 0.597990 0.664446 0.066 Uiso 1 1 calc R U . . .
C13 C 0.4822(2) 0.66608(6) 1.19921(9) 0.0458(5) Uani 1 1 d . . . . .
H13 H 0.476475 0.680168 1.236918 0.055 Uiso 1 1 calc R U . . .
C27 C 0.1125(2) 0.71183(6) 0.88065(9) 0.0479(5) Uani 1 1 d . . . . .
C31 C 0.4535(2) 0.71428(6) 0.84959(10) 0.0473(5) Uani 1 1 d . . . . .
H31 H 0.445987 0.687665 0.834320 0.057 Uiso 1 1 calc R U . . .
C70 C 0.1571(2) 0.71709(6) 0.63525(10) 0.0463(5) Uani 1 1 d . . . . .
H70 H 0.150259 0.690846 0.651197 0.056 Uiso 1 1 calc R U . . .
C68 C 0.3192(2) 0.75540(6) 0.59142(11) 0.0533(6) Uani 1 1 d . . . . .
H68 H 0.260551 0.775408 0.585988 0.064 Uiso 1 1 calc R U . . .
C66 C 0.5206(2) 0.73224(7) 0.58199(12) 0.0560(6) Uani 1 1 d . . . . .
H66 H 0.600776 0.736402 0.570700 0.067 Uiso 1 1 calc R U . . .
C83 C -0.0286(2) 0.45184(6) 0.77732(10) 0.0501(5) Uani 1 1 d . . . . .
H83A H -0.014685 0.428204 0.755740 0.075 Uiso 1 1 calc R U . . .
H83B H -0.117411 0.454302 0.780275 0.075 Uiso 1 1 calc R U . . .
H83C H 0.020368 0.451927 0.820636 0.075 Uiso 1 1 calc R U . . .
B1 B 0.37343(17) 0.63793(5) 0.94514(8) 0.0252(3) Uani 1 1 d . . . . .
C59 C -0.2052(2) 0.69234(7) 0.41020(13) 0.0560(6) Uani 1 1 d . . . . .
H59A H -0.136848 0.705726 0.436884 0.084 Uiso 1 1 calc R U . . .
H59B H -0.281128 0.694523 0.429565 0.084 Uiso 1 1 calc R U . . .
H59C H -0.219828 0.703335 0.367007 0.084 Uiso 1 1 calc R U . . .
C26 C 0.1015(3) 0.74955(8) 0.89875(11) 0.0658(8) Uani 1 1 d . . . . .
H26 H 0.024648 0.758131 0.909544 0.079 Uiso 1 1 calc R U . . .
C28 C 0.0050(2) 0.68518(8) 0.87990(11) 0.0586(7) Uani 1 1 d . . . . .
H28 H 0.037929 0.659224 0.875808 0.070 Uiso 1 1 calc R U . . .
B2 B 0.19008(17) 0.63411(5) 0.54777(8) 0.0260(3) Uani 1 1 d . . . . .
C67 C 0.4352(3) 0.76084(7) 0.57510(13) 0.0637(8) Uani 1 1 d . . . . .
H67 H 0.456331 0.784501 0.558987 0.076 Uiso 1 1 calc R U . . .
C24 C 0.3111(3) 0.76263(6) 0.88603(11) 0.0586(7) Uani 1 1 d . . . . .
H24 H 0.378345 0.779902 0.888713 0.070 Uiso 1 1 calc R U . . .
C25 C 0.1995(3) 0.77435(7) 0.90120(11) 0.0686(9) Uani 1 1 d . . . . .
H25 H 0.189504 0.799698 0.913478 0.082 Uiso 1 1 calc R U . . .
C41 C 0.4853(3) 0.43574(6) 0.73448(11) 0.0595(7) Uani 1 1 d . . . . .
H41A H 0.430938 0.416502 0.748454 0.089 Uiso 1 1 calc R U . . .
H41B H 0.572480 0.427736 0.745275 0.089 Uiso 1 1 calc R U . . .
H41C H 0.464003 0.439238 0.687873 0.089 Uiso 1 1 calc R U . . .
C17 C 0.7770(3) 0.68549(8) 1.08840(14) 0.0630(6) Uani 1 1 d . . . . .
H17A H 0.716216 0.700895 1.060386 0.095 Uiso 1 1 calc R U . . .
H17B H 0.854880 0.684269 1.070564 0.095 Uiso 1 1 calc R U . . .
H17C H 0.793367 0.696703 1.131408 0.095 Uiso 1 1 calc R U . . .
C62 C 0.3856(2) 0.60940(7) 0.40996(12) 0.0553(6) Uani 1 1 d . . . . .
H62A H 0.402866 0.613627 0.366285 0.083 Uiso 1 1 calc R U . . .
H62B H 0.449548 0.592850 0.433171 0.083 Uiso 1 1 calc R U . . .
H62C H 0.386422 0.633484 0.432544 0.083 Uiso 1 1 calc R U . . .
C63 C 0.2519(2) 0.55382(7) 0.36984(13) 0.0578(6) Uani 1 1 d . . . . .
H63A H 0.172247 0.541331 0.371912 0.087 Uiso 1 1 calc R U . . .
H63B H 0.320684 0.537613 0.389236 0.087 Uiso 1 1 calc R U . . .
H63C H 0.259229 0.558718 0.324829 0.087 Uiso 1 1 calc R U . . .
C60 C -0.2793(2) 0.62849(9) 0.36841(14) 0.0634(7) Uani 1 1 d . . . . .
H60A H -0.297395 0.637733 0.324077 0.095 Uiso 1 1 calc R U . . .
H60B H -0.353360 0.631468 0.389056 0.095 Uiso 1 1 calc R U . . .
H60C H -0.256366 0.601878 0.368231 0.095 Uiso 1 1 calc R U . . .
C18 C 0.8208(2) 0.62017(8) 1.13316(14) 0.0614(6) Uani 1 1 d . . . . .
H18A H 0.836109 0.629088 1.177735 0.092 Uiso 1 1 calc R U . . .
H18B H 0.898981 0.620632 1.115551 0.092 Uiso 1 1 calc R U . . .
H18C H 0.788559 0.594430 1.131933 0.092 Uiso 1 1 calc R U . . .
C71 C 0.0518(2) 0.72280(9) 0.57831(12) 0.0629(7) Uani 1 1 d . . . . .
H71A H 0.054023 0.748647 0.562575 0.094 Uiso 1 1 calc R U . . .
H71B H -0.028726 0.718101 0.592210 0.094 Uiso 1 1 calc R U . . .
H71C H 0.062655 0.705296 0.543751 0.094 Uiso 1 1 calc R U . . .
C74 C 0.6916(3) 0.67406(9) 0.67027(13) 0.0665(7) Uani 1 1 d . . . . .
H74A H 0.733834 0.697744 0.663777 0.100 Uiso 1 1 calc R U . . .
H74B H 0.752372 0.653504 0.674777 0.100 Uiso 1 1 calc R U . . .
H74C H 0.653576 0.675778 0.709316 0.100 Uiso 1 1 calc R U . . .
C32 C 0.5575(3) 0.71560(8) 0.90822(13) 0.0626(6) Uani 1 1 d . . . . .
H32A H 0.565263 0.741238 0.925324 0.094 Uiso 1 1 calc R U . . .
H32B H 0.636561 0.707944 0.895355 0.094 Uiso 1 1 calc R U . . .
H32C H 0.537037 0.698476 0.941416 0.094 Uiso 1 1 calc R U . . .
C33 C 0.4927(3) 0.73801(8) 0.79526(12) 0.0692(8) Uani 1 1 d . . . . .
H33A H 0.429154 0.735948 0.756737 0.104 Uiso 1 1 calc R U . . .
H33B H 0.572740 0.728871 0.785610 0.104 Uiso 1 1 calc R U . . .
H33C H 0.501119 0.764338 0.808802 0.104 Uiso 1 1 calc R U . . .
C72 C 0.1397(3) 0.74374(8) 0.69017(13) 0.0736(8) Uani 1 1 d . . . . .
H72A H 0.200796 0.737689 0.728287 0.110 Uiso 1 1 calc R U . . .
H72B H 0.055232 0.740875 0.700283 0.110 Uiso 1 1 calc R U . . .
H72C H 0.151944 0.769708 0.677096 0.110 Uiso 1 1 calc R U . . .
C90 C 0.4939(3) 0.51224(8) 0.52802(12) 0.0644(6) Uani 1 1 d D U . . .
H90A H 0.484793 0.495832 0.564914 0.077 Uiso 1 1 calc R U . . .
H90B H 0.415727 0.526827 0.517400 0.077 Uiso 1 1 calc R U . . .
C30 C -0.0516(3) 0.68634(11) 0.94235(14) 0.0800(10) Uani 1 1 d . . . . .
H30A H 0.014929 0.683499 0.979388 0.120 Uiso 1 1 calc R U . . .
H30B H -0.111841 0.665835 0.942111 0.120 Uiso 1 1 calc R U . . .
H30C H -0.093913 0.710440 0.945300 0.120 Uiso 1 1 calc R U . . .
C75 C 0.6498(3) 0.66096(10) 0.55179(14) 0.0745(8) Uani 1 1 d . . . . .
H75A H 0.584302 0.656575 0.514787 0.112 Uiso 1 1 calc R U . . .
H75B H 0.706032 0.639262 0.557677 0.112 Uiso 1 1 calc R U . . .
H75C H 0.697192 0.683484 0.544171 0.112 Uiso 1 1 calc R U . . .
C87 C 0.0064(3) 0.51908(10) 0.9880(2) 0.1068(13) Uani 1 1 d D U . . .
H87A H 0.012610 0.535478 1.026339 0.128 Uiso 1 1 calc R U . . .
H87B H 0.089450 0.519770 0.974416 0.128 Uiso 1 1 calc R U . . .
C21 C 0.2838(3) 0.56172(10) 1.11658(15) 0.0821(10) Uani 1 1 d . . . . .
H21A H 0.365227 0.550415 1.114204 0.123 Uiso 1 1 calc R U . . .
H21B H 0.217606 0.545626 1.094117 0.123 Uiso 1 1 calc R U . . .
H21C H 0.273439 0.564289 1.161723 0.123 Uiso 1 1 calc R U . . .
C29 C -0.0978(3) 0.69167(13) 0.82212(15) 0.0928(13) Uani 1 1 d . . . . .
H29A H -0.132871 0.716876 0.824754 0.139 Uiso 1 1 calc R U . . .
H29B H -0.163752 0.672906 0.822337 0.139 Uiso 1 1 calc R U . . .
H29C H -0.062600 0.689381 0.782288 0.139 Uiso 1 1 calc R U . . .
C20 C 0.1518(2) 0.61895(13) 1.08723(18) 0.0990(13) Uani 1 1 d . U . . .
H20A H 0.139514 0.621201 1.132137 0.149 Uiso 1 1 calc R U . . .
H20B H 0.085250 0.603465 1.063551 0.149 Uiso 1 1 calc R U . . .
H20C H 0.149835 0.643977 1.067726 0.149 Uiso 1 1 calc R U . . .
C89 C 0.5981(4) 0.53928(10) 0.54936(18) 0.0899(10) Uani 1 1 d . U . . .
H89A H 0.677530 0.525199 0.558752 0.108 Uiso 1 1 calc R U . . .
H89B H 0.604832 0.556984 0.513848 0.108 Uiso 1 1 calc R U . . .
C85 C -0.0529(5) 0.57636(14) 0.9177(3) 0.141(2) Uani 1 1 d D U . . .
H85A H -0.075847 0.577861 0.870851 0.212 Uiso 1 1 calc R U . . .
H85B H 0.035387 0.582796 0.930021 0.212 Uiso 1 1 calc R U . . .
H85C H -0.104017 0.594019 0.937928 0.212 Uiso 1 1 calc R U . . .
C86 C -0.0744(4) 0.53824(16) 0.9390(3) 0.1391(17) Uani 1 1 d D U . . .
H86A H -0.157582 0.538404 0.952506 0.167 Uiso 1 1 calc R U . . .
H86B H -0.081794 0.522140 0.900295 0.167 Uiso 1 1 calc R U . . .
C88 C 0.5798(6) 0.56106(13) 0.6076(2) 0.143(2) Uani 1 1 d . U . . .
H88A H 0.505575 0.576956 0.597337 0.215 Uiso 1 1 calc R U . . .
H88B H 0.653038 0.576870 0.621353 0.215 Uiso 1 1 calc R U . . .
H88C H 0.568643 0.543671 0.642241 0.215 Uiso 1 1 calc R U . . .

loop_
_atom_site_aniso_label
_atom_site_aniso_U_11
_atom_site_aniso_U_22
_atom_site_aniso_U_33
_atom_site_aniso_U_23
_atom_site_aniso_U_13
_atom_site_aniso_U_12
F1 0.0530(6) 0.0316(5) 0.0207(4) -0.0064(4) -0.0029(4) 0.0139(4)
F2 0.0529(6) 0.0324(5) 0.0193(4) 0.0058(4) -0.0029(4) -0.0170(4)
N4 0.0311(7) 0.0216(6) 0.0185(6) 0.0010(5) 0.0001(5) -0.0052(5)
N1 0.0263(6) 0.0246(6) 0.0173(6) -0.0005(5) 0.0009(5) 0.0017(5)
N2 0.0305(7) 0.0218(6) 0.0191(6) -0.0005(5) 0.0012(5) 0.0048(5)
N3 0.0303(7) 0.0263(6) 0.0182(6) 0.0028(5) -0.0025(5) -0.0052(5)
C34 0.0262(7) 0.0218(7) 0.0184(6) 0.0010(5) -0.0009(5) 0.0024(6)
C48 0.0288(7) 0.0217(7) 0.0170(6) 0.0012(5) 0.0021(5) 0.0000(6)
C7 0.0268(7) 0.0221(7) 0.0172(7) 0.0010(5) 0.0012(5) 0.0025(5)
C52 0.0336(8) 0.0311(8) 0.0194(7) 0.0002(6) -0.0048(6) -0.0100(6)
C47 0.0266(7) 0.0234(7) 0.0209(7) 0.0029(5) 0.0017(6) -0.0011(6)
C5 0.0244(7) 0.0220(7) 0.0193(7) 0.0008(5) 0.0035(5) -0.0001(5)
C51 0.0309(8) 0.0218(7) 0.0212(7) -0.0017(6) 0.0002(6) -0.0052(6)
C49 0.0273(7) 0.0206(7) 0.0170(6) 0.0001(5) 0.0013(5) -0.0006(5)
C10 0.0300(8) 0.0321(8) 0.0174(7) 0.0017(6) -0.0009(6) 0.0052(6)
C4 0.0265(7) 0.0235(7) 0.0204(7) -0.0006(5) 0.0033(6) 0.0014(6)
C6 0.0267(7) 0.0214(7) 0.0172(6) -0.0002(5) 0.0041(5) -0.0001(5)
C79 0.0351(9) 0.0364(9) 0.0287(8) 0.0087(7) -0.0059(7) -0.0137(7)
C9 0.0335(8) 0.0255(8) 0.0219(7) 0.0013(6) 0.0010(6) 0.0071(6)
C76 0.0241(7) 0.0244(7) 0.0204(7) 0.0033(5) -0.0014(5) -0.0047(6)
C1 0.0273(7) 0.0316(8) 0.0187(7) 0.0012(6) -0.0012(6) 0.0018(6)
C81 0.0266(7) 0.0260(7) 0.0238(7) -0.0003(6) -0.0033(6) -0.0042(6)
C77 0.0262(8) 0.0341(8) 0.0298(8) 0.0044(6) 0.0025(6) -0.0023(6)
C64 0.0445(9) 0.0255(8) 0.0194(7) 0.0022(6) -0.0064(6) -0.0111(7)
C57 0.0331(8) 0.0336(8) 0.0239(7) 0.0024(6) -0.0039(6) -0.0093(7)
C50 0.0311(8) 0.0244(7) 0.0196(7) -0.0012(6) -0.0001(6) -0.0045(6)
C39 0.0287(8) 0.0249(7) 0.0237(7) 0.0037(6) -0.0036(6) 0.0004(6)
C53 0.0356(9) 0.0371(9) 0.0248(8) -0.0042(7) -0.0022(6) -0.0074(7)
C2 0.0359(9) 0.0344(8) 0.0229(7) 0.0030(6) -0.0042(6) 0.0081(7)
C8 0.0324(8) 0.0269(7) 0.0200(7) 0.0010(6) -0.0002(6) 0.0078(6)
C43 0.0325(8) 0.0332(8) 0.0211(7) 0.0026(6) -0.0053(6) -0.0071(7)
C35 0.0299(8) 0.0306(8) 0.0258(7) -0.0006(6) 0.0036(6) 0.0041(6)
C46 0.0290(8) 0.0275(8) 0.0240(7) 0.0043(6) -0.0001(6) -0.0050(6)
C3 0.0344(8) 0.0289(8) 0.0255(8) -0.0010(6) -0.0011(6) 0.0080(6)
C11 0.0307(8) 0.0444(10) 0.0242(8) 0.0033(7) 0.0021(6) 0.0054(7)
C80 0.0360(9) 0.0242(7) 0.0314(8) 0.0035(6) -0.0074(7) -0.0053(6)
C15 0.0361(9) 0.0335(8) 0.0241(8) -0.0002(6) -0.0017(6) 0.0014(7)
C22 0.0533(11) 0.0288(8) 0.0197(7) -0.0025(6) -0.0063(7) 0.0156(7)
C38 0.0439(10) 0.0237(8) 0.0298(8) 0.0014(6) -0.0096(7) -0.0037(7)
C37 0.0545(11) 0.0285(8) 0.0275(8) -0.0055(7) -0.0054(7) 0.0100(8)
C44 0.0430(10) 0.0407(10) 0.0269(8) 0.0038(7) -0.0103(7) -0.0156(8)
C56 0.0450(10) 0.0387(9) 0.0263(8) 0.0064(7) -0.0043(7) -0.0037(8)
C78 0.0283(8) 0.0450(10) 0.0329(9) 0.0080(7) 0.0054(7) -0.0079(7)
C58 0.0328(9) 0.0452(10) 0.0351(9) 0.0092(8) 0.0011(7) -0.0049(8)
C16 0.0340(9) 0.0454(10) 0.0380(9) -0.0035(8) 0.0020(7) -0.0046(8)
C36 0.0430(10) 0.0389(9) 0.0308(8) -0.0031(7) 0.0070(7) 0.0132(8)
C19 0.0302(9) 0.0743(14) 0.0302(9) 0.0008(9) 0.0034(7) -0.0051(9)
C54 0.0443(10) 0.0468(10) 0.0294(9) -0.0023(8) 0.0091(7) -0.0089(8)
C45 0.0383(9) 0.0374(9) 0.0284(8) 0.0077(7) -0.0058(7) -0.0157(7)
C14 0.0515(11) 0.0388(10) 0.0297(9) -0.0069(7) -0.0032(8) -0.0029(8)
C61 0.0352(9) 0.0518(11) 0.0337(9) -0.0046(8) -0.0028(7) 0.0003(8)
C55 0.0555(12) 0.0443(10) 0.0239(8) 0.0060(7) 0.0056(8) -0.0088(9)
C65 0.0475(10) 0.0400(10) 0.0273(8) 0.0066(7) -0.0039(7) -0.0187(8)
C23 0.0760(14) 0.0245(8) 0.0251(8) -0.0008(6) -0.0088(8) 0.0020(8)
C82 0.0353(9) 0.0302(8) 0.0409(9) -0.0046(7) 0.0065(7) -0.0002(7)
C69 0.0562(11) 0.0269(8) 0.0272(8) 0.0028(6) -0.0107(8) -0.0057(8)
C12 0.0452(10) 0.0546(12) 0.0291(9) 0.0009(8) 0.0114(8) 0.0122(9)
C42 0.0317(9) 0.0452(10) 0.0459(10) -0.0013(8) 0.0142(8) -0.0025(8)
C40 0.0327(9) 0.0362(9) 0.0407(9) 0.0076(7) 0.0056(7) -0.0053(7)
C73 0.0476(11) 0.0482(11) 0.0425(11) 0.0037(9) 0.0131(9) -0.0130(9)
C84 0.0337(9) 0.0439(11) 0.0576(12) 0.0083(9) 0.0163(8) 0.0078(8)
C13 0.0668(13) 0.0444(11) 0.0260(8) -0.0081(8) 0.0075(8) 0.0075(9)
C27 0.0596(13) 0.0505(12) 0.0285(9) -0.0087(8) -0.0084(8) 0.0296(10)
C31 0.0660(14) 0.0319(9) 0.0420(11) -0.0006(8) 0.0029(9) -0.0111(9)
C70 0.0635(13) 0.0329(9) 0.0391(10) 0.0038(8) -0.0018(9) 0.0111(9)
C68 0.0736(15) 0.0300(9) 0.0465(11) 0.0106(8) -0.0201(11) -0.0057(9)
C66 0.0577(13) 0.0521(13) 0.0528(13) 0.0223(10) -0.0077(10) -0.0271(11)
C83 0.0574(12) 0.0469(11) 0.0423(11) 0.0180(9) -0.0035(9) -0.0216(10)
B1 0.0304(8) 0.0243(8) 0.0204(8) -0.0018(6) 0.0026(6) 0.0021(7)
C59 0.0521(13) 0.0522(13) 0.0682(15) 0.0141(11) 0.0236(11) 0.0074(10)
C26 0.0904(19) 0.0602(15) 0.0411(11) -0.0110(10) -0.0065(12) 0.0480(15)
C28 0.0467(12) 0.0805(17) 0.0471(12) -0.0166(11) 0.0029(10) 0.0282(12)
B2 0.0330(9) 0.0237(8) 0.0198(8) 0.0022(6) -0.0003(7) -0.0043(7)
C67 0.0770(17) 0.0421(12) 0.0626(15) 0.0249(11) -0.0175(12) -0.0294(12)
C24 0.103(2) 0.0281(10) 0.0376(11) -0.0050(8) -0.0096(11) 0.0069(11)
C25 0.121(2) 0.0338(11) 0.0421(12) -0.0121(9) -0.0132(13) 0.0275(14)
C41 0.0886(18) 0.0381(11) 0.0464(12) -0.0169(9) -0.0057(12) 0.0174(11)
C17 0.0592(14) 0.0573(14) 0.0759(17) -0.0014(12) 0.0208(13) -0.0175(12)
C62 0.0375(11) 0.0650(14) 0.0599(14) -0.0190(11) -0.0025(9) -0.0029(10)
C63 0.0540(13) 0.0465(12) 0.0654(15) -0.0065(11) -0.0133(11) 0.0059(10)
C60 0.0367(11) 0.0797(18) 0.0701(16) 0.0051(13) -0.0020(10) -0.0180(11)
C18 0.0344(11) 0.0719(16) 0.0753(17) 0.0074(13) 0.0010(10) 0.0034(11)
C71 0.0581(14) 0.0758(17) 0.0511(13) 0.0012(12) -0.0028(11) 0.0153(13)
C74 0.0547(14) 0.0819(19) 0.0589(15) 0.0028(13) -0.0030(12) 0.0104(13)
C32 0.0631(15) 0.0674(16) 0.0542(14) 0.0076(12) 0.0001(11) -0.0150(12)
C33 0.103(2) 0.0578(15) 0.0462(13) 0.0047(11) 0.0098(13) -0.0219(15)
C72 0.109(2) 0.0610(16) 0.0486(14) -0.0037(12) 0.0066(14) 0.0264(16)
C90 0.0606(14) 0.0639(15) 0.0683(16) 0.0071(13) 0.0093(12) 0.0068(12)
C30 0.0678(17) 0.113(3) 0.0615(17) -0.0207(17) 0.0165(14) 0.0268(17)
C75 0.0771(19) 0.094(2) 0.0591(16) -0.0069(15) 0.0309(14) -0.0237(16)
C87 0.0636(18) 0.138(3) 0.111(3) 0.014(2) -0.0078(18) -0.031(2)
C21 0.0740(18) 0.097(2) 0.0669(17) 0.0245(16) -0.0136(14) -0.0459(17)
C29 0.0597(17) 0.151(4) 0.0603(17) -0.027(2) -0.0132(14) 0.028(2)
C20 0.0329(12) 0.162(4) 0.097(2) -0.044(2) -0.0049(13) 0.0151(17)
C89 0.099(2) 0.0693(18) 0.089(2) 0.0140(16) -0.0200(18) -0.0099(17)
C85 0.147(4) 0.119(4) 0.134(4) 0.015(3) -0.049(3) -0.035(3)
C86 0.095(3) 0.156(4) 0.150(3) 0.032(3) -0.028(2) -0.039(3)
C88 0.236(6) 0.082(3) 0.094(3) -0.011(2) -0.027(3) -0.039(3)

loop_
_atom_type_symbol
_atom_type_description
_atom_type_scat_dispersion_real
_atom_type_scat_dispersion_imag
_atom_type_scat_source
C C 0.0181 0.0091 'International Tables Vol C Tables 4.2.6.8 and 6.1.1.4'
H H 0.0000 0.0000 'International Tables Vol C Tables 4.2.6.8 and 6.1.1.4'
B B 0.0090 0.0039 'International Tables Vol C Tables 4.2.6.8 and 6.1.1.4'
F F 0.0727 0.0534 'International Tables Vol C Tables 4.2.6.8 and 6.1.1.4'
N N 0.0311 0.0180 'International Tables Vol C Tables 4.2.6.8 and 6.1.1.4'

loop_
_geom_angle_atom_site_label_1
_geom_angle_atom_site_label_2
_geom_angle_atom_site_label_3
_geom_angle
_geom_angle_site_symmetry_1
_geom_angle_site_symmetry_3
_geom_angle_publ_flag
C48 N4 C51 108.49(12) . . ?
B2 N4 C48 121.82(13) . . ?
B2 N4 C51 129.57(13) . . ?
C4 N1 B1 120.66(13) . . ?
C1 N1 C4 107.92(13) . . ?
C1 N1 B1 131.35(14) . . ?
C6 N2 C9 108.41(12) . . ?
B1 N2 C6 122.09(13) . . ?
B1 N2 C9 129.24(13) . . ?
C43 N3 C46 108.12(13) . . ?
C43 N3 B2 131.59(14) . . ?
C46 N3 B2 120.20(13) . . ?
C39 C34 C5 119.15(14) . . ?
C35 C34 C5 120.78(14) . . ?
C35 C34 C39 119.92(15) . . ?
N4 C48 C49 108.04(12) . . ?
C47 C48 N4 120.64(13) . . ?
C47 C48 C49 131.19(14) . . ?
C49 C7 H7 109.5 . . ?
C6 C7 H7 109.5 . . ?
C6 C7 C49 115.62(12) . . ?
C8 C7 H7 109.5 . . ?
C8 C7 C49 111.26(12) . . ?
C8 C7 C6 101.18(12) . . ?
C57 C52 C43 119.92(16) . . ?
C53 C52 C57 120.63(15) . . ?
C53 C52 C43 119.31(16) . . ?
C48 C47 C76 124.62(14) . . ?
C48 C47 C46 119.86(14) . . ?
C46 C47 C76 115.47(13) . . ?
C4 C5 C34 116.06(13) . . ?
C6 C5 C34 123.95(13) . . ?
C6 C5 C4 119.79(14) . . ?
N4 C51 C64 120.38(13) . . ?
C50 C51 N4 109.99(13) . . ?
C50 C51 C64 129.50(14) . . ?
C48 C49 C7 114.67(13) . . ?
C48 C49 H49 109.6 . . ?
C7 C49 H49 109.6 . . ?
C50 C49 C48 101.44(12) . . ?
C50 C49 C7 111.74(12) . . ?
C50 C49 H49 109.6 . . ?
C11 C10 C1 119.34(15) . . ?
C15 C10 C1 120.30(15) . . ?
C15 C10 C11 120.28(15) . . ?
N1 C4 C5 119.77(13) . . ?
C3 C4 N1 108.31(13) . . ?
C3 C4 C5 131.65(15) . . ?
N2 C6 C7 108.19(12) . . ?
C5 C6 N2 120.65(13) . . ?
C5 C6 C7 130.96(14) . . ?
C80 C79 C83 120.78(19) . . ?
C78 C79 C80 118.44(16) . . ?
C78 C79 C83 120.78(19) . . ?
N2 C9 C22 120.10(14) . . ?
C8 C9 N2 110.16(14) . . ?
C8 C9 C22 129.54(15) . . ?
C81 C76 C47 119.65(14) . . ?
C81 C76 C77 120.04(14) . . ?
C77 C76 C47 120.10(14) . . ?
N1 C1 C10 123.32(14) . . ?
C2 C1 N1 107.50(14) . . ?
C2 C1 C10 129.05(14) . . ?
C76 C81 C82 120.53(15) . . ?
C80 C81 C76 119.15(16) . . ?
C80 C81 C82 120.33(16) . . ?
C76 C77 C84 121.01(15) . . ?
C78 C77 C76 118.77(16) . . ?
C78 C77 C84 120.22(16) . . ?
C65 C64 C51 119.82(17) . . ?
C65 C64 C69 121.15(17) . . ?
C69 C64 C51 119.02(17) . . ?
C52 C57 C58 122.02(15) . . ?
C56 C57 C52 118.47(17) . . ?
C56 C57 C58 119.49(16) . . ?
C51 C50 C49 111.63(13) . . ?
C51 C50 H50 124.2 . . ?
C49 C50 H50 124.2 . . ?
C34 C39 C40 120.59(15) . . ?
C38 C39 C34 118.96(16) . . ?
C38 C39 C40 120.45(16) . . ?
C52 C53 C61 121.83(16) . . ?
C54 C53 C52 118.84(17) . . ?
C54 C53 C61 119.29(18) . . ?
C1 C2 H2 125.4 . . ?
C1 C2 C3 109.11(14) . . ?
C3 C2 H2 125.4 . . ?
C7 C8 H8 124.2 . . ?
C9 C8 C7 111.63(13) . . ?
C9 C8 H8 124.2 . . ?
N3 C43 C52 124.04(14) . . ?
C44 C43 N3 107.51(14) . . ?
C44 C43 C52 128.38(15) . . ?
C34 C35 C42 120.87(15) . . ?
C36 C35 C34 119.23(16) . . ?
C36 C35 C42 119.90(16) . . ?
N3 C46 C47 120.21(14) . . ?
C45 C46 N3 107.99(14) . . ?
C45 C46 C47 131.62(15) . . ?
C4 C3 C2 107.16(14) . . ?
C4 C3 H3 126.4 . . ?
C2 C3 H3 126.4 . . ?
C10 C11 C19 120.91(16) . . ?
C12 C11 C10 118.74(17) . . ?
C12 C11 C19 120.29(17) . . ?
C79 C80 C81 121.67(16) . . ?
C79 C80 H80 119.2 . . ?
C81 C80 H80 119.2 . . ?
C10 C15 C16 121.66(16) . . ?
C14 C15 C10 118.65(17) . . ?
C14 C15 C16 119.69(17) . . ?
C23 C22 C9 118.92(18) . . ?
C27 C22 C9 119.47(19) . . ?
C27 C22 C23 121.59(18) . . ?
C39 C38 H38 119.1 . . ?
C37 C38 C39 121.88(17) . . ?
C37 C38 H38 119.1 . . ?
C38 C37 C36 118.38(16) . . ?
C38 C37 C41 120.1(2) . . ?
C36 C37 C41 121.5(2) . . ?
C43 C44 H44 125.3 . . ?
C43 C44 C45 109.30(15) . . ?
C45 C44 H44 125.3 . . ?
C57 C56 H56 119.4 . . ?
C55 C56 C57 121.10(18) . . ?
C55 C56 H56 119.4 . . ?
C79 C78 C77 121.89(17) . . ?
C79 C78 H78 119.1 . . ?
C77 C78 H78 119.1 . . ?
C57 C58 H58 107.4 . . ?
C57 C58 C59 113.02(16) . . ?
C57 C58 C60 110.15(18) . . ?
C59 C58 H58 107.4 . . ?
C59 C58 C60 111.1(2) . . ?
C60 C58 H58 107.4 . . ?
C15 C16 H16 107.5 . . ?
C15 C16 C17 112.86(18) . . ?
C15 C16 C18 110.26(18) . . ?
C17 C16 H16 107.5 . . ?
C17 C16 C18 110.94(19) . . ?
C18 C16 H16 107.5 . . ?
C35 C36 H36 119.2 . . ?
C37 C36 C35 121.60(17) . . ?
C37 C36 H36 119.2 . . ?
C11 C19 H19 107.5 . . ?
C11 C19 C21 109.81(17) . . ?
C21 C19 H19 107.5 . . ?
C20 C19 C11 113.5(2) . . ?
C20 C19 H19 107.5 . . ?
C20 C19 C21 110.8(3) . . ?
C53 C54 H54 119.7 . . ?
C55 C54 C53 120.62(18) . . ?
C55 C54 H54 119.7 . . ?
C46 C45 C44 107.07(15) . . ?
C46 C45 H45 126.5 . . ?
C44 C45 H45 126.5 . . ?
C15 C14 H14 119.3 . . ?
C13 C14 C15 121.35(18) . . ?
C13 C14 H14 119.3 . . ?
C53 C61 H61 107.6 . . ?
C53 C61 C62 112.55(19) . . ?
C53 C61 C63 110.44(16) . . ?
C62 C61 H61 107.6 . . ?
C62 C61 C63 110.72(19) . . ?
C63 C61 H61 107.6 . . ?
C56 C55 C54 120.31(17) . . ?
C56 C55 H55 119.8 . . ?
C54 C55 H55 119.8 . . ?
C64 C65 C73 122.68(16) . . ?
C66 C65 C64 118.0(2) . . ?
C66 C65 C73 119.3(2) . . ?
C22 C23 C31 123.02(17) . . ?
C24 C23 C22 118.0(2) . . ?
C24 C23 C31 119.0(2) . . ?
C81 C82 H82A 109.5 . . ?
C81 C82 H82B 109.5 . . ?
C81 C82 H82C 109.5 . . ?
H82A C82 H82B 109.5 . . ?
H82A C82 H82C 109.5 . . ?
H82B C82 H82C 109.5 . . ?
C64 C69 C70 122.93(16) . . ?
C68 C69 C64 117.8(2) . . ?
C68 C69 C70 119.3(2) . . ?
C11 C12 H12 119.4 . . ?
C13 C12 C11 121.15(18) . . ?
C13 C12 H12 119.4 . . ?
C35 C42 H42A 109.5 . . ?
C35 C42 H42B 109.5 . . ?
C35 C42 H42C 109.5 . . ?
H42A C42 H42B 109.5 . . ?
H42A C42 H42C 109.5 . . ?
H42B C42 H42C 109.5 . . ?
C39 C40 H40A 109.5 . . ?
C39 C40 H40B 109.5 . . ?
C39 C40 H40C 109.5 . . ?
H40A C40 H40B 109.5 . . ?
H40A C40 H40C 109.5 . . ?
H40B C40 H40C 109.5 . . ?
C65 C73 H73 107.5 . . ?
C65 C73 C74 110.98(19) . . ?
C65 C73 C75 113.2(2) . . ?
C74 C73 H73 107.5 . . ?
C74 C73 C75 109.9(2) . . ?
C75 C73 H73 107.5 . . ?
C77 C84 H84A 109.5 . . ?
C77 C84 H84B 109.5 . . ?
C77 C84 H84C 109.5 . . ?
H84A C84 H84B 109.5 . . ?
H84A C84 H84C 109.5 . . ?
H84B C84 H84C 109.5 . . ?
C14 C13 C12 119.81(17) . . ?
C14 C13 H13 120.1 . . ?
C12 C13 H13 120.1 . . ?
C22 C27 C26 117.3(3) . . ?
C22 C27 C28 122.26(19) . . ?
C26 C27 C28 120.4(2) . . ?
C23 C31 H31 107.4 . . ?
C23 C31 C32 111.97(19) . . ?
C23 C31 C33 113.3(2) . . ?
C32 C31 H31 107.4 . . ?
C32 C31 C33 109.0(2) . . ?
C33 C31 H31 107.4 . . ?
C69 C70 H70 107.5 . . ?
C69 C70 C71 112.19(19) . . ?
C69 C70 C72 112.0(2) . . ?
C71 C70 H70 107.5 . . ?
C72 C70 H70 107.5 . . ?
C72 C70 C71 110.0(2) . . ?
C69 C68 H68 119.2 . . ?
C67 C68 C69 121.5(2) . . ?
C67 C68 H68 119.2 . . ?
C65 C66 H66 119.3 . . ?
C67 C66 C65 121.4(2) . . ?
C67 C66 H66 119.3 . . ?
C79 C83 H83A 109.5 . . ?
C79 C83 H83B 109.5 . . ?
C79 C83 H83C 109.5 . . ?
H83A C83 H83B 109.5 . . ?
H83A C83 H83C 109.5 . . ?
H83B C83 H83C 109.5 . . ?
F1 B1 N1 121.02(14) . . ?
F1 B1 N2 122.32(15) . . ?
N2 B1 N1 116.65(14) . . ?
C58 C59 H59A 109.5 . . ?
C58 C59 H59B 109.5 . . ?
C58 C59 H59C 109.5 . . ?
H59A C59 H59B 109.5 . . ?
H59A C59 H59C 109.5 . . ?
H59B C59 H59C 109.5 . . ?
C27 C26 H26 119.2 . . ?
C25 C26 C27 121.6(3) . . ?
C25 C26 H26 119.2 . . ?
C27 C28 H28 107.2 . . ?
C27 C28 C30 113.0(2) . . ?
C27 C28 C29 112.3(3) . . ?
C30 C28 H28 107.2 . . ?
C29 C28 H28 107.2 . . ?
C29 C28 C30 109.6(2) . . ?
F2 B2 N4 122.06(15) . . ?
F2 B2 N3 120.90(14) . . ?
N4 B2 N3 117.03(14) . . ?
C68 C67 H67 119.9 . . ?
C66 C67 C68 120.14(19) . . ?
C66 C67 H67 119.9 . . ?
C23 C24 H24 119.4 . . ?
C25 C24 C23 121.2(3) . . ?
C25 C24 H24 119.4 . . ?
C26 C25 H25 119.9 . . ?
C24 C25 C26 120.3(2) . . ?
C24 C25 H25 119.9 . . ?
C37 C41 H41A 109.5 . . ?
C37 C41 H41B 109.5 . . ?
C37 C41 H41C 109.5 . . ?
H41A C41 H41B 109.5 . . ?
H41A C41 H41C 109.5 . . ?
H41B C41 H41C 109.5 . . ?
C16 C17 H17A 109.5 . . ?
C16 C17 H17B 109.5 . . ?
C16 C17 H17C 109.5 . . ?
H17A C17 H17B 109.5 . . ?
H17A C17 H17C 109.5 . . ?
H17B C17 H17C 109.5 . . ?
C61 C62 H62A 109.5 . . ?
C61 C62 H62B 109.5 . . ?
C61 C62 H62C 109.5 . . ?
H62A C62 H62B 109.5 . . ?
H62A C62 H62C 109.5 . . ?
H62B C62 H62C 109.5 . . ?
C61 C63 H63A 109.5 . . ?
C61 C63 H63B 109.5 . . ?
C61 C63 H63C 109.5 . . ?
H63A C63 H63B 109.5 . . ?
H63A C63 H63C 109.5 . . ?
H63B C63 H63C 109.5 . . ?
C58 C60 H60A 109.5 . . ?
C58 C60 H60B 109.5 . . ?
C58 C60 H60C 109.5 . . ?
H60A C60 H60B 109.5 . . ?
H60A C60 H60C 109.5 . . ?
H60B C60 H60C 109.5 . . ?
C16 C18 H18A 109.5 . . ?
C16 C18 H18B 109.5 . . ?
C16 C18 H18C 109.5 . . ?
H18A C18 H18B 109.5 . . ?
H18A C18 H18C 109.5 . . ?
H18B C18 H18C 109.5 . . ?
C70 C71 H71A 109.5 . . ?
C70 C71 H71B 109.5 . . ?
C70 C71 H71C 109.5 . . ?
H71A C71 H71B 109.5 . . ?
H71A C71 H71C 109.5 . . ?
H71B C71 H71C 109.5 . . ?
C73 C74 H74A 109.5 . . ?
C73 C74 H74B 109.5 . . ?
C73 C74 H74C 109.5 . . ?
H74A C74 H74B 109.5 . . ?
H74A C74 H74C 109.5 . . ?
H74B C74 H74C 109.5 . . ?
C31 C32 H32A 109.5 . . ?
C31 C32 H32B 109.5 . . ?
C31 C32 H32C 109.5 . . ?
H32A C32 H32B 109.5 . . ?
H32A C32 H32C 109.5 . . ?
H32B C32 H32C 109.5 . . ?
C31 C33 H33A 109.5 . . ?
C31 C33 H33B 109.5 . . ?
C31 C33 H33C 109.5 . . ?
H33A C33 H33B 109.5 . . ?
H33A C33 H33C 109.5 . . ?
H33B C33 H33C 109.5 . . ?
C70 C72 H72A 109.5 . . ?
C70 C72 H72B 109.5 . . ?
C70 C72 H72C 109.5 . . ?
H72A C72 H72B 109.5 . . ?
H72A C72 H72C 109.5 . . ?
H72B C72 H72C 109.5 . . ?
C90 C90 H90A 108.0 3_666 . ?
C90 C90 H90B 108.0 3_666 . ?
C90 C90 C89 117.0(3) 3_666 . ?
H90A C90 H90B 107.3 . . ?
C89 C90 H90A 108.0 . . ?
C89 C90 H90B 108.0 . . ?
C28 C30 H30A 109.5 . . ?
C28 C30 H30B 109.5 . . ?
C28 C30 H30C 109.5 . . ?
H30A C30 H30B 109.5 . . ?
H30A C30 H30C 109.5 . . ?
H30B C30 H30C 109.5 . . ?
C73 C75 H75A 109.5 . . ?
C73 C75 H75B 109.5 . . ?
C73 C75 H75C 109.5 . . ?
H75A C75 H75B 109.5 . . ?
H75A C75 H75C 109.5 . . ?
H75B C75 H75C 109.5 . . ?
C87 C87 H87A 105.3 3_567 . ?
C87 C87 H87B 105.3 3_567 . ?
H87A C87 H87B 106.0 . . ?
C86 C87 C87 128.1(4) . 3_567 ?
C86 C87 H87A 105.3 . . ?
C86 C87 H87B 105.3 . . ?
C19 C21 H21A 109.5 . . ?
C19 C21 H21B 109.5 . . ?
C19 C21 H21C 109.5 . . ?
H21A C21 H21B 109.5 . . ?
H21A C21 H21C 109.5 . . ?
H21B C21 H21C 109.5 . . ?
C28 C29 H29A 109.5 . . ?
C28 C29 H29B 109.5 . . ?
C28 C29 H29C 109.5 . . ?
H29A C29 H29B 109.5 . . ?
H29A C29 H29C 109.5 . . ?
H29B C29 H29C 109.5 . . ?
C19 C20 H20A 109.5 . . ?
C19 C20 H20B 109.5 . . ?
C19 C20 H20C 109.5 . . ?
H20A C20 H20B 109.5 . . ?
H20A C20 H20C 109.5 . . ?
H20B C20 H20C 109.5 . . ?
C90 C89 H89A 109.0 . . ?
C90 C89 H89B 109.0 . . ?
H89A C89 H89B 107.8 . . ?
C88 C89 C90 112.8(4) . . ?
C88 C89 H89A 109.0 . . ?
C88 C89 H89B 109.0 . . ?
H85A C85 H85B 109.5 . . ?
H85A C85 H85C 109.5 . . ?
H85B C85 H85C 109.5 . . ?
C86 C85 H85A 109.5 . . ?
C86 C85 H85B 109.5 . . ?
C86 C85 H85C 109.5 . . ?
C87 C86 C85 124.1(4) . . ?
C87 C86 H86A 106.3 . . ?
C87 C86 H86B 106.3 . . ?
C85 C86 H86A 106.3 . . ?
C85 C86 H86B 106.3 . . ?
H86A C86 H86B 106.4 . . ?
C89 C88 H88A 109.5 . . ?
C89 C88 H88B 109.5 . . ?
C89 C88 H88C 109.5 . . ?
H88A C88 H88B 109.5 . . ?
H88A C88 H88C 109.5 . . ?
H88B C88 H88C 109.5 . . ?

loop_
_geom_bond_atom_site_label_1
_geom_bond_atom_site_label_2
_geom_bond_distance
_geom_bond_site_symmetry_2
_geom_bond_publ_flag
F1 B1 1.329(2) . ?
F2 B2 1.329(2) . ?
N4 C48 1.4203(19) . ?
N4 C51 1.4333(19) . ?
N4 B2 1.416(2) . ?
N1 C4 1.4109(19) . ?
N1 C1 1.3979(19) . ?
N1 B1 1.432(2) . ?
N2 C6 1.4170(19) . ?
N2 C9 1.4294(19) . ?
N2 B1 1.416(2) . ?
N3 C43 1.399(2) . ?
N3 C46 1.409(2) . ?
N3 B2 1.436(2) . ?
C34 C5 1.494(2) . ?
C34 C39 1.400(2) . ?
C34 C35 1.399(2) . ?
C48 C47 1.347(2) . ?
C48 C49 1.5219(19) . ?
C7 H7 1.0000 . ?
C7 C49 1.556(2) . ?
C7 C6 1.5213(19) . ?
C7 C8 1.510(2) . ?
C52 C57 1.409(2) . ?
C52 C53 1.405(3) . ?
C52 C43 1.489(2) . ?
C47 C76 1.496(2) . ?
C47 C46 1.440(2) . ?
C5 C4 1.444(2) . ?
C5 C6 1.346(2) . ?
C51 C64 1.490(2) . ?
C51 C50 1.333(2) . ?
C49 H49 1.0000 . ?
C49 C50 1.509(2) . ?
C10 C1 1.488(2) . ?
C10 C11 1.409(2) . ?
C10 C15 1.406(2) . ?
C4 C3 1.371(2) . ?
C79 C80 1.389(3) . ?
C79 C78 1.386(3) . ?
C79 C83 1.511(2) . ?
C9 C8 1.329(2) . ?
C9 C22 1.488(2) . ?
C76 C81 1.402(2) . ?
C76 C77 1.406(2) . ?
C1 C2 1.371(2) . ?
C81 C80 1.393(2) . ?
C81 C82 1.505(2) . ?
C77 C78 1.396(2) . ?
C77 C84 1.505(3) . ?
C64 C65 1.403(3) . ?
C64 C69 1.411(3) . ?
C57 C56 1.396(2) . ?
C57 C58 1.518(3) . ?
C50 H50 0.9500 . ?
C39 C38 1.392(2) . ?
C39 C40 1.505(2) . ?
C53 C54 1.399(3) . ?
C53 C61 1.517(3) . ?
C2 H2 0.9500 . ?
C2 C3 1.418(2) . ?
C8 H8 0.9500 . ?
C43 C44 1.363(2) . ?
C35 C36 1.393(2) . ?
C35 C42 1.509(3) . ?
C46 C45 1.376(2) . ?
C3 H3 0.9500 . ?
C11 C19 1.523(3) . ?
C11 C12 1.390(3) . ?
C80 H80 0.9500 . ?
C15 C16 1.518(3) . ?
C15 C14 1.394(3) . ?
C22 C23 1.413(3) . ?
C22 C27 1.401(3) . ?
C38 H38 0.9500 . ?
C38 C37 1.384(3) . ?
C37 C36 1.385(3) . ?
C37 C41 1.510(2) . ?
C44 H44 0.9500 . ?
C44 C45 1.419(2) . ?
C56 H56 0.9500 . ?
C56 C55 1.379(3) . ?
C78 H78 0.9500 . ?
C58 H58 1.0000 . ?
C58 C59 1.524(3) . ?
C58 C60 1.535(3) . ?
C16 H16 1.0000 . ?
C16 C17 1.532(3) . ?
C16 C18 1.535(3) . ?
C36 H36 0.9500 . ?
C19 H19 1.0000 . ?
C19 C21 1.544(4) . ?
C19 C20 1.507(3) . ?
C54 H54 0.9500 . ?
C54 C55 1.382(3) . ?
C45 H45 0.9500 . ?
C14 H14 0.9500 . ?
C14 C13 1.373(3) . ?
C61 H61 1.0000 . ?
C61 C62 1.529(3) . ?
C61 C63 1.533(3) . ?
C55 H55 0.9500 . ?
C65 C73 1.511(3) . ?
C65 C66 1.399(3) . ?
C23 C31 1.519(3) . ?
C23 C24 1.399(3) . ?
C82 H82A 0.9800 . ?
C82 H82B 0.9800 . ?
C82 H82C 0.9800 . ?
C69 C70 1.519(3) . ?
C69 C68 1.396(3) . ?
C12 H12 0.9500 . ?
C12 C13 1.383(3) . ?
C42 H42A 0.9800 . ?
C42 H42B 0.9800 . ?
C42 H42C 0.9800 . ?
C40 H40A 0.9800 . ?
C40 H40B 0.9800 . ?
C40 H40C 0.9800 . ?
C73 H73 1.0000 . ?
C73 C74 1.529(3) . ?
C73 C75 1.535(3) . ?
C84 H84A 0.9800 . ?
C84 H84B 0.9800 . ?
C84 H84C 0.9800 . ?
C13 H13 0.9500 . ?
C27 C26 1.407(3) . ?
C27 C28 1.503(4) . ?
C31 H31 1.0000 . ?
C31 C32 1.535(3) . ?
C31 C33 1.537(3) . ?
C70 H70 1.0000 . ?
C70 C71 1.533(3) . ?
C70 C72 1.532(3) . ?
C68 H68 0.9500 . ?
C68 C67 1.373(4) . ?
C66 H66 0.9500 . ?
C66 C67 1.370(4) . ?
C83 H83A 0.9800 . ?
C83 H83B 0.9800 . ?
C83 H83C 0.9800 . ?
C59 H59A 0.9800 . ?
C59 H59B 0.9800 . ?
C59 H59C 0.9800 . ?
C26 H26 0.9500 . ?
C26 C25 1.378(5) . ?
C28 H28 1.0000 . ?
C28 C30 1.539(4) . ?
C28 C29 1.532(3) . ?
C67 H67 0.9500 . ?
C24 H24 0.9500 . ?
C24 C25 1.367(4) . ?
C25 H25 0.9500 . ?
C41 H41A 0.9800 . ?
C41 H41B 0.9800 . ?
C41 H41C 0.9800 . ?
C17 H17A 0.9800 . ?
C17 H17B 0.9800 . ?
C17 H17C 0.9800 . ?
C62 H62A 0.9800 . ?
C62 H62B 0.9800 . ?
C62 H62C 0.9800 . ?
C63 H63A 0.9800 . ?
C63 H63B 0.9800 . ?
C63 H63C 0.9800 . ?
C60 H60A 0.9800 . ?
C60 H60B 0.9800 . ?
C60 H60C 0.9800 . ?
C18 H18A 0.9800 . ?
C18 H18B 0.9800 . ?
C18 H18C 0.9800 . ?
C71 H71A 0.9800 . ?
C71 H71B 0.9800 . ?
C71 H71C 0.9800 . ?
C74 H74A 0.9800 . ?
C74 H74B 0.9800 . ?
C74 H74C 0.9800 . ?
C32 H32A 0.9800 . ?
C32 H32B 0.9800 . ?
C32 H32C 0.9800 . ?
C33 H33A 0.9800 . ?
C33 H33B 0.9800 . ?
C33 H33C 0.9800 . ?
C72 H72A 0.9800 . ?
C72 H72B 0.9800 . ?
C72 H72C 0.9800 . ?
C90 C90 1.491(5) 3_666 ?
C90 H90A 0.9900 . ?
C90 H90B 0.9900 . ?
C90 C89 1.499(4) . ?
C30 H30A 0.9800 . ?
C30 H30B 0.9800 . ?
C30 H30C 0.9800 . ?
C75 H75A 0.9800 . ?
C75 H75B 0.9800 . ?
C75 H75C 0.9800 . ?
C87 C87 1.464(6) 3_567 ?
C87 H87A 0.9900 . ?
C87 H87B 0.9900 . ?
C87 C86 1.417(5) . ?
C21 H21A 0.9800 . ?
C21 H21B 0.9800 . ?
C21 H21C 0.9800 . ?
C29 H29A 0.9800 . ?
C29 H29B 0.9800 . ?
C29 H29C 0.9800 . ?
C20 H20A 0.9800 . ?
C20 H20B 0.9800 . ?
C20 H20C 0.9800 . ?
C89 H89A 0.9900 . ?
C89 H89B 0.9900 . ?
C89 C88 1.491(5) . ?
C85 H85A 0.9800 . ?
C85 H85B 0.9800 . ?
C85 H85C 0.9800 . ?
C85 C86 1.460(5) . ?
C86 H86A 0.9900 . ?
C86 H86B 0.9900 . ?
C88 H88A 0.9800 . ?
C88 H88B 0.9800 . ?
C88 H88C 0.9800 . ?

loop_
_geom_torsion_atom_site_label_1
_geom_torsion_atom_site_label_2
_geom_torsion_atom_site_label_3
_geom_torsion_atom_site_label_4
_geom_torsion
_geom_torsion_site_symmetry_1
_geom_torsion_site_symmetry_2
_geom_torsion_site_symmetry_3
_geom_torsion_site_symmetry_4
_geom_torsion_publ_flag
N4 C48 C47 C76 -179.12(14) . . . . ?
N4 C48 C47 C46 3.7(2) . . . . ?
N4 C48 C49 C7 124.33(13) . . . . ?
N4 C48 C49 C50 3.75(16) . . . . ?
N4 C51 C64 C65 -113.73(18) . . . . ?
N4 C51 C64 C69 67.3(2) . . . . ?
N4 C51 C50 C49 -3.96(19) . . . . ?
N1 C4 C3 C2 0.28(19) . . . . ?
N1 C1 C2 C3 -0.8(2) . . . . ?
N2 C9 C8 C7 -3.6(2) . . . . ?
N2 C9 C22 C23 69.2(2) . . . . ?
N2 C9 C22 C27 -112.14(19) . . . . ?
N3 C43 C44 C45 0.1(2) . . . . ?
N3 C46 C45 C44 1.1(2) . . . . ?
C34 C5 C4 N1 -173.27(13) . . . . ?
C34 C5 C4 C3 -0.1(3) . . . . ?
C34 C5 C6 N2 178.19(14) . . . . ?
C34 C5 C6 C7 4.0(3) . . . . ?
C34 C39 C38 C37 -0.2(2) . . . . ?
C34 C35 C36 C37 -0.9(3) . . . . ?
C48 N4 C51 C64 -169.70(15) . . . . ?
C48 N4 C51 C50 6.43(19) . . . . ?
C48 N4 B2 F2 -174.48(15) . . . . ?
C48 N4 B2 N3 4.1(2) . . . . ?
C48 C47 C76 C81 -91.8(2) . . . . ?
C48 C47 C76 C77 93.5(2) . . . . ?
C48 C47 C46 N3 0.5(2) . . . . ?
C48 C47 C46 C45 174.88(19) . . . . ?
C48 C49 C50 C51 0.12(18) . . . . ?
C7 C49 C50 C51 -122.51(15) . . . . ?
C52 C57 C56 C55 -1.1(3) . . . . ?
C52 C57 C58 C59 131.21(19) . . . . ?
C52 C57 C58 C60 -103.8(2) . . . . ?
C52 C53 C54 C55 0.0(3) . . . . ?
C52 C53 C61 C62 -133.51(19) . . . . ?
C52 C53 C61 C63 102.2(2) . . . . ?
C52 C43 C44 C45 176.89(19) . . . . ?
C47 C48 C49 C7 -59.8(2) . . . . ?
C47 C48 C49 C50 179.57(17) . . . . ?
C47 C76 C81 C80 -175.82(14) . . . . ?
C47 C76 C81 C82 4.3(2) . . . . ?
C47 C76 C77 C78 176.76(15) . . . . ?
C47 C76 C77 C84 -2.8(2) . . . . ?
C47 C46 C45 C44 -173.82(19) . . . . ?
C5 C34 C39 C38 -176.88(14) . . . . ?
C5 C34 C39 C40 2.5(2) . . . . ?
C5 C34 C35 C36 177.32(15) . . . . ?
C5 C34 C35 C42 -2.0(2) . . . . ?
C5 C4 C3 C2 -173.47(17) . . . . ?
C51 N4 C48 C47 177.45(14) . . . . ?
C51 N4 C48 C49 -6.20(17) . . . . ?
C51 N4 B2 F2 1.1(3) . . . . ?
C51 N4 B2 N3 179.67(15) . . . . ?
C51 C64 C65 C73 0.2(3) . . . . ?
C51 C64 C65 C66 -178.58(17) . . . . ?
C51 C64 C69 C70 0.6(2) . . . . ?
C51 C64 C69 C68 179.43(16) . . . . ?
C49 C48 C47 C76 5.5(3) . . . . ?
C49 C48 C47 C46 -171.67(15) . . . . ?
C49 C7 C6 N2 124.64(13) . . . . ?
C49 C7 C6 C5 -60.6(2) . . . . ?
C49 C7 C8 C9 -123.81(15) . . . . ?
C10 C1 C2 C3 174.98(17) . . . . ?
C10 C11 C19 C21 89.3(2) . . . . ?
C10 C11 C19 C20 -146.0(2) . . . . ?
C10 C11 C12 C13 -1.0(3) . . . . ?
C10 C15 C16 C17 133.1(2) . . . . ?
C10 C15 C16 C18 -102.2(2) . . . . ?
C10 C15 C14 C13 -1.6(3) . . . . ?
C4 N1 C1 C10 -175.11(15) . . . . ?
C4 N1 C1 C2 1.01(18) . . . . ?
C4 N1 B1 F1 178.19(15) . . . . ?
C4 N1 B1 N2 -0.1(2) . . . . ?
C4 C5 C6 N2 3.5(2) . . . . ?
C4 C5 C6 C7 -170.73(15) . . . . ?
C6 N2 C9 C8 6.48(19) . . . . ?
C6 N2 C9 C22 -168.94(16) . . . . ?
C6 N2 B1 F1 -172.77(15) . . . . ?
C6 N2 B1 N1 5.5(2) . . . . ?
C6 C7 C49 C48 171.28(12) . . . . ?
C6 C7 C49 C50 -74.01(16) . . . . ?
C6 C7 C8 C9 -0.45(18) . . . . ?
C6 C5 C4 N1 1.9(2) . . . . ?
C6 C5 C4 C3 175.03(17) . . . . ?
C9 N2 C6 C7 -6.62(17) . . . . ?
C9 N2 C6 C5 177.99(14) . . . . ?
C9 N2 B1 F1 0.7(3) . . . . ?
C9 N2 B1 N1 178.93(15) . . . . ?
C9 C22 C23 C31 -2.3(3) . . . . ?
C9 C22 C23 C24 177.61(16) . . . . ?
C9 C22 C27 C26 -176.64(17) . . . . ?
C9 C22 C27 C28 3.4(3) . . . . ?
C76 C47 C46 N3 -176.97(14) . . . . ?
C76 C47 C46 C45 -2.5(3) . . . . ?
C76 C81 C80 C79 -0.8(2) . . . . ?
C76 C77 C78 C79 -1.2(3) . . . . ?
C1 N1 C4 C5 173.83(14) . . . . ?
C1 N1 C4 C3 -0.80(18) . . . . ?
C1 N1 B1 F1 1.5(3) . . . . ?
C1 N1 B1 N2 -176.74(15) . . . . ?
C1 C10 C11 C19 -0.8(2) . . . . ?
C1 C10 C11 C12 176.31(16) . . . . ?
C1 C10 C15 C16 4.2(2) . . . . ?
C1 C10 C15 C14 -175.02(16) . . . . ?
C1 C2 C3 C4 0.3(2) . . . . ?
C81 C76 C77 C78 2.1(2) . . . . ?
C81 C76 C77 C84 -177.43(16) . . . . ?
C77 C76 C81 C80 -1.1(2) . . . . ?
C77 C76 C81 C82 178.99(15) . . . . ?
C64 C51 C50 C49 171.72(17) . . . . ?
C64 C65 C73 C74 -104.7(2) . . . . ?
C64 C65 C73 C75 131.2(2) . . . . ?
C64 C65 C66 C67 -0.7(3) . . . . ?
C64 C69 C70 C71 -119.3(2) . . . . ?
C64 C69 C70 C72 116.4(2) . . . . ?
C64 C69 C68 C67 -1.0(3) . . . . ?
C57 C52 C53 C54 -1.3(2) . . . . ?
C57 C52 C53 C61 -178.87(16) . . . . ?
C57 C52 C43 N3 -111.09(19) . . . . ?
C57 C52 C43 C44 72.6(3) . . . . ?
C57 C56 C55 C54 -0.2(3) . . . . ?
C50 C51 C64 C65 71.0(2) . . . . ?
C50 C51 C64 C69 -108.0(2) . . . . ?
C39 C34 C5 C4 86.47(17) . . . . ?
C39 C34 C5 C6 -88.43(19) . . . . ?
C39 C34 C35 C36 1.8(2) . . . . ?
C39 C34 C35 C42 -177.52(15) . . . . ?
C39 C38 C37 C36 1.1(3) . . . . ?
C39 C38 C37 C41 -179.04(17) . . . . ?
C53 C52 C57 C56 1.8(2) . . . . ?
C53 C52 C57 C58 -179.75(16) . . . . ?
C53 C52 C43 N3 73.1(2) . . . . ?
C53 C52 C43 C44 -103.1(2) . . . . ?
C53 C54 C55 C56 0.8(3) . . . . ?
C8 C7 C49 C48 -74.06(16) . . . . ?
C8 C7 C49 C50 40.65(17) . . . . ?
C8 C7 C6 N2 4.33(16) . . . . ?
C8 C7 C6 C5 179.08(16) . . . . ?
C8 C9 C22 C23 -105.2(2) . . . . ?
C8 C9 C22 C27 73.4(3) . . . . ?
C43 N3 C46 C47 174.55(15) . . . . ?
C43 N3 C46 C45 -1.1(2) . . . . ?
C43 N3 B2 F2 2.6(3) . . . . ?
C43 N3 B2 N4 -175.99(17) . . . . ?
C43 C52 C57 C56 -173.87(15) . . . . ?
C43 C52 C57 C58 4.5(2) . . . . ?
C43 C52 C53 C54 174.44(16) . . . . ?
C43 C52 C53 C61 -3.1(2) . . . . ?
C43 C44 C45 C46 -0.8(2) . . . . ?
C35 C34 C5 C4 -89.05(18) . . . . ?
C35 C34 C5 C6 96.05(19) . . . . ?
C35 C34 C39 C38 -1.3(2) . . . . ?
C35 C34 C39 C40 178.05(14) . . . . ?
C46 N3 C43 C52 -176.37(16) . . . . ?
C46 N3 C43 C44 0.6(2) . . . . ?
C46 N3 B2 F2 178.68(15) . . . . ?
C46 N3 B2 N4 0.1(2) . . . . ?
C46 C47 C76 C81 85.50(18) . . . . ?
C46 C47 C76 C77 -89.17(18) . . . . ?
C11 C10 C1 N1 72.6(2) . . . . ?
C11 C10 C1 C2 -102.6(2) . . . . ?
C11 C10 C15 C16 -179.14(16) . . . . ?
C11 C10 C15 C14 1.7(3) . . . . ?
C11 C12 C13 C14 1.1(3) . . . . ?
C80 C79 C78 C77 -0.6(3) . . . . ?
C15 C10 C1 N1 -110.69(18) . . . . ?
C15 C10 C1 C2 74.1(2) . . . . ?
C15 C10 C11 C19 -177.48(17) . . . . ?
C15 C10 C11 C12 -0.4(3) . . . . ?
C15 C14 C13 C12 0.2(3) . . . . ?
C22 C9 C8 C7 171.26(18) . . . . ?
C22 C23 C31 C32 -114.2(2) . . . . ?
C22 C23 C31 C33 122.0(2) . . . . ?
C22 C23 C24 C25 -0.6(3) . . . . ?
C22 C27 C26 C25 -1.4(3) . . . . ?
C22 C27 C28 C30 130.7(2) . . . . ?
C22 C27 C28 C29 -104.8(2) . . . . ?
C38 C37 C36 C35 -0.6(3) . . . . ?
C56 C57 C58 C59 -50.4(2) . . . . ?
C56 C57 C58 C60 74.6(2) . . . . ?
C78 C79 C80 C81 1.6(2) . . . . ?
C58 C57 C56 C55 -179.55(18) . . . . ?
C16 C15 C14 C13 179.22(18) . . . . ?
C19 C11 C12 C13 176.08(19) . . . . ?
C54 C53 C61 C62 48.9(2) . . . . ?
C54 C53 C61 C63 -75.4(2) . . . . ?
C14 C15 C16 C17 -47.7(3) . . . . ?
C14 C15 C16 C18 77.0(2) . . . . ?
C61 C53 C54 C55 177.61(18) . . . . ?
C65 C64 C69 C70 -178.36(17) . . . . ?
C65 C64 C69 C68 0.5(3) . . . . ?
C65 C66 C67 C68 0.3(4) . . . . ?
C23 C22 C27 C26 2.0(3) . . . . ?
C23 C22 C27 C28 -177.96(18) . . . . ?
C23 C24 C25 C26 1.2(3) . . . . ?
C82 C81 C80 C79 179.10(15) . . . . ?
C69 C64 C65 C73 179.11(17) . . . . ?
C69 C64 C65 C66 0.3(3) . . . . ?
C69 C68 C67 C66 0.6(4) . . . . ?
C12 C11 C19 C21 -87.7(3) . . . . ?
C12 C11 C19 C20 36.9(3) . . . . ?
C42 C35 C36 C37 178.47(17) . . . . ?
C40 C39 C38 C37 -179.54(16) . . . . ?
C73 C65 C66 C67 -179.6(2) . . . . ?
C84 C77 C78 C79 178.31(17) . . . . ?
C27 C22 C23 C31 179.07(17) . . . . ?
C27 C22 C23 C24 -1.0(3) . . . . ?
C27 C26 C25 C24 -0.2(4) . . . . ?
C31 C23 C24 C25 179.3(2) . . . . ?
C70 C69 C68 C67 177.9(2) . . . . ?
C68 C69 C70 C71 61.9(3) . . . . ?
C68 C69 C70 C72 -62.4(2) . . . . ?
C66 C65 C73 C74 74.1(3) . . . . ?
C66 C65 C73 C75 -50.0(3) . . . . ?
C83 C79 C80 C81 -177.48(16) . . . . ?
C83 C79 C78 C77 178.49(17) . . . . ?
B1 N1 C4 C5 -3.5(2) . . . . ?
B1 N1 C4 C3 -178.17(15) . . . . ?
B1 N1 C1 C10 1.9(3) . . . . ?
B1 N1 C1 C2 177.99(17) . . . . ?
B1 N2 C6 C7 168.03(14) . . . . ?
B1 N2 C6 C5 -7.4(2) . . . . ?
B1 N2 C9 C8 -167.67(17) . . . . ?
B1 N2 C9 C22 16.9(3) . . . . ?
C26 C27 C28 C30 -49.3(3) . . . . ?
C26 C27 C28 C29 75.3(3) . . . . ?
C28 C27 C26 C25 178.6(2) . . . . ?
B2 N4 C48 C47 -6.2(2) . . . . ?
B2 N4 C48 C49 170.19(14) . . . . ?
B2 N4 C51 C64 14.3(3) . . . . ?
B2 N4 C51 C50 -169.59(17) . . . . ?
B2 N3 C43 C52 0.0(3) . . . . ?
B2 N3 C43 C44 177.00(18) . . . . ?
B2 N3 C46 C47 -2.4(2) . . . . ?
B2 N3 C46 C45 -177.97(16) . . . . ?
C24 C23 C31 C32 65.9(2) . . . . ?
C24 C23 C31 C33 -57.9(3) . . . . ?
C41 C37 C36 C35 179.59(18) . . . . ?
C90 C90 C89 C88 -177.2(4) 3_666 . . . ?
C87 C87 C86 C85 -179.2(7) 3_567 . . . ?
